data_1542620
loop_
_publ_author_name
'Liu, Zhaoming'
'Chen, Yan'
'Chen, Senhua'
'Liu, Yayue'
'Lu, Yongjun'
'Chen, Dongni'
'Lin, Yongcheng'
'Huang, Xishan'
'She, Zhigang'

_publ_section_title
;
 Aspterpenacids A and B, Two Sesterterpenoids from a Mangrove Endophytic
 Fungus Aspergillus terreus H010.
;
_journal_issue 6
_journal_name_full 'Organic letters'
_journal_page_first 1406
_journal_page_last 1409
_journal_paper_doi 10.1021/acs.orglett.6b00336
_journal_volume 18
_journal_year 2016
_chemical_absolute_configuration unk
_chemical_formula_moiety 'C27 H42 O5, 0.5(H2 O)'
_chemical_formula_sum 'C27 H43 O5.5'
_chemical_formula_weight 455.63
_chemical_name_systematic
;
 ? 
;
_space_group_crystal_system monoclinic
_space_group_IT_number 5
_space_group_name_Hall 'C 2y'
_space_group_name_H-M_alt 'C 1 2 1'
_symmetry_space_group_name_Hall 'C 2y'
_symmetry_space_group_name_H-M 'C 1 2 1'
_atom_sites_solution_hydrogens geom
_atom_sites_solution_primary direct
_atom_sites_solution_secondary difmap
_audit_creation_date 2015-12-24
_audit_creation_method
;
Olex2 1.2
(compiled 2014.09.19 svn.r3010 for OlexSys, GUI svn.r4874)
;
_cell_angle_alpha 90.00
_cell_angle_beta 98.082(4)
_cell_angle_gamma 90.00
_cell_formula_units_Z 8
_cell_length_a 11.4484(5)
_cell_length_b 18.1806(10)
_cell_length_c 25.8417(12)
_cell_measurement_reflns_used 5758
_cell_measurement_temperature 293(2)
_cell_measurement_theta_max 66.1980
_cell_measurement_theta_min 3.4350
_cell_volume 5325.2(5)
_computing_molecular_graphics 'Olex2 (Dolomanov et al., 2009)'
_computing_publication_material 'Olex2 (Dolomanov et al., 2009)'
_computing_structure_refinement 'XH (Sheldrick, 2008)'
_computing_structure_solution 'SHELXS-97 (Sheldrick, 1990)'
_diffrn_ambient_temperature 293(2)
_diffrn_measured_fraction_theta_full 0.989
_diffrn_measured_fraction_theta_max 0.989
_diffrn_measurement_device_type 'multiwire proportional'
_diffrn_measurement_method 'phi and omega scans'
_diffrn_radiation_monochromator graphite
_diffrn_radiation_type CuK\a
_diffrn_radiation_wavelength 1.54178
_diffrn_reflns_av_R_equivalents 0.0314
_diffrn_reflns_av_unetI/netI 0.0399
_diffrn_reflns_limit_h_max 13
_diffrn_reflns_limit_h_min -13
_diffrn_reflns_limit_k_max 21
_diffrn_reflns_limit_k_min -21
_diffrn_reflns_limit_l_max 31
_diffrn_reflns_limit_l_min -30
_diffrn_reflns_number 18189
_diffrn_reflns_theta_full 68.98
_diffrn_reflns_theta_max 68.98
_diffrn_reflns_theta_min 3.45
_diffrn_source 'fine-focus sealed tube'
_exptl_absorpt_coefficient_mu 0.609
_exptl_absorpt_correction_T_max 1.00000
_exptl_absorpt_correction_T_min 0.61684
_exptl_absorpt_correction_type none
_exptl_crystal_colour colorless
_exptl_crystal_density_diffrn 1.124
_exptl_crystal_density_method 'not measured'
_exptl_crystal_description block
_exptl_crystal_F_000 1968
_exptl_crystal_size_max 0.5
_exptl_crystal_size_mid 0.4
_exptl_crystal_size_min 0.2
_refine_diff_density_max 0.664
_refine_diff_density_min -0.397
_refine_diff_density_rms 0.094
_refine_ls_abs_structure_details 'Flack H D (1983), Acta Cryst. A39, 876-881'
_refine_ls_abs_structure_Flack -0.1(3)
_refine_ls_extinction_coef 0.0033(4)
_refine_ls_extinction_expression Fc^*^=kFc[1+0.001xFc^2^\l^3^/sin(2\q)]^-1/4^
_refine_ls_extinction_method SHELXL
_refine_ls_goodness_of_fit_ref 1.182
_refine_ls_hydrogen_treatment constr
_refine_ls_matrix_type full
_refine_ls_number_parameters 581
_refine_ls_number_reflns 9570
_refine_ls_number_restraints 6
_refine_ls_restrained_S_all 1.183
_refine_ls_R_factor_all 0.1294
_refine_ls_R_factor_gt 0.1006
_refine_ls_shift/su_max 0.001
_refine_ls_shift/su_mean 0.000
_refine_ls_structure_factor_coef Fsqd
_refine_ls_weighting_details 'calc w=1/[\s^2^(Fo^2^)+(0.2000P)^2^+0.0000P] where P=(Fo^2^+2Fc^2^)/3'
_refine_ls_weighting_scheme calc
_refine_ls_wR_factor_gt 0.2739
_refine_ls_wR_factor_ref 0.3189
_reflns_number_gt 6490
_reflns_number_total 9570
_reflns_threshold_expression >2sigma(I)
_cod_data_source_file ol6b00336_si_002.cif
_cod_data_source_block a
_cod_depositor_comments
;
         Adding full bibliography for 1542620.cif.

2019-02-25
Z value and formula fixed to values more according to usual
chemical conventions.                 miguel
;
_cod_original_formula_weight 901.21
_cod_original_formula_moiety '2(C27 H42 O5), 0.5(O)'
_cod_original_formula_units_Z 4
_cod_original_cell_volume 5325.2(4)
_cod_original_formula_sum 'C54 H84 O10.50'
_cod_database_code 1542620
_olex2_refinement_description
;
1. Fixed Uiso
 At 1.2 times of:
  All C(H) groups, All C(H,H) groups
 At 1.5 times of:
  All C(H,H,H) groups, All O(H) groups
2. Restrained distances
 C59-C4
 1.5 with sigma of 0.02
 C59-C1
 1.5 with sigma of 0.02
3. Rigid bond restraints
 C59, C4
 with sigma for 1-2 distances of 0.01 and sigma for 1-3 distances of 0.01
 C59, C1
 with sigma for 1-2 distances of 0.01 and sigma for 1-3 distances of 0.01
 C53, C54
 with sigma for 1-2 distances of 0.01 and sigma for 1-3 distances of 0.01
4. Uiso/Uaniso restraints and constraints
Uanis(C54) = Uanis(C59) = Uanis(C4) = Uanis(C1)
5.a Ternary CH refined with riding coordinates:
 C8(H8), C9(H9), C15(H15), C19(H19), C27(H27), C30(H30), C43(H43), C57(H57),
 C23(H23), C32(H32), C34(H34), C36(H36), C42(H42), C48(H48), C54(H54), C59(H59)
5.b Secondary CH2 refined with riding coordinates:
 C6(H6A,H6B), C28(H28A,H28B), C31(H31A,H31B), C37(H37A,H37B), C40(H40A,H40B),
 C47(H47A,H47B), C49(H49A,H49B), C22(H22A,H22B), C38(H38A,H38B), C44(H44A,H44B),
  C52(H52A,H52B), C53(H53A,H53B), C58(H58A,H58B), C71(H71A,H71B)
5.c Idealised Me refined as rotating group:
 C25(H25A,H25B,H25C), C33(H33A,H33B,H33C), C39(H39A,H39B,H39C), C41(H41A,H41B,
 H41C), C50(H50A,H50B,H50C), C61(H61A,H61B,H61C), C45(H45A,H45B,H45C), C51(H51A,
 H51B,H51C), C55(H55A,H55B,H55C), C60(H60A,H60B,H60C), C4(H4A,H4B,H4C), C1(H1A,
 H1B,H1C)
5.d Idealised tetrahedral OH refined as rotating group:
 O1(H1), O2(H2), O7(H7), O11(H11)
;
_olex2_submission_special_instructions 'No special instructions were received'

loop_
_space_group_symop_id
_space_group_symop_operation_xyz
1 'x, y, z'
2 '-x, y, -z'
3 'x+1/2, y+1/2, z'
4 '-x+1/2, y+1/2, -z'

loop_
_atom_site_label
_atom_site_type_symbol
_atom_site_fract_x
_atom_site_fract_y
_atom_site_fract_z
_atom_site_U_iso_or_equiv
_atom_site_adp_type
_atom_site_occupancy
_atom_site_calc_flag
_atom_site_site_symmetry_order
_atom_site_refinement_flags_posn
_atom_site_refinement_flags_adp
_atom_site_refinement_flags_occupancy
O1 O 0.5051(3) 0.9123(2) 0.56555(13) 0.0694(8) Uani 1 d 1 . . .
H1 H 0.4481 0.9330 0.5751 0.104 Uiso 1 calc 1 GR . .
O2 O 0.6789(3) 0.9064(2) 0.73299(14) 0.0764(9) Uani 1 d 1 . . .
H2 H 0.7402 0.9141 0.7527 0.115 Uiso 1 calc 1 GR . .
O3 O 0.8049(3) 0.9917(2) 0.50938(13) 0.0745(9) Uani 1 d 1 . . .
O4 O 0.8040(3) 0.8529(2) 0.68648(13) 0.0693(8) Uani 1 d 1 . . .
C5 C 0.6039(3) 0.9205(3) 0.60412(17) 0.0570(10) Uani 1 d 1 . . .
C6 C 0.5940(4) 0.9939(2) 0.63275(17) 0.0579(9) Uani 1 d 1 . . .
H6A H 0.5217 0.9943 0.6483 0.070 Uiso 1 calc 1 R . .
H6B H 0.6597 0.9986 0.6607 0.070 Uiso 1 calc 1 R . .
C8 C 0.7118(4) 0.9174(3) 0.57328(18) 0.0607(10) Uani 1 d 1 . . .
H8 H 0.7839 0.9197 0.5986 0.073 Uiso 1 calc 1 R . .
C9 C 0.7062(4) 0.9870(3) 0.53964(19) 0.0673(11) Uani 1 d 1 . . .
H9 H 0.6332 0.9850 0.5148 0.081 Uiso 1 calc 1 R . .
C10 C 0.6043(4) 0.8594(3) 0.64793(18) 0.0615(10) Uani 1 d 1 . . .
C12 C 0.7061(4) 1.0592(3) 0.5698(2) 0.0695(12) Uani 1 d 1 . . .
O14 O 0.6904(3) 1.0003(3) 0.43134(15) 0.0961(14) Uani 1 d 1 . . .
C15 C 0.5940(4) 1.0591(3) 0.59584(19) 0.0625(11) Uani 1 d 1 . . .
H15 H 0.5300 1.0488 0.5674 0.075 Uiso 1 calc 1 R . .
C16 C 0.5648(4) 0.7821(3) 0.6335(2) 0.0757(13) Uani 1 d 1 . . .
C19 C 0.7184(5) 0.8470(3) 0.5393(2) 0.0779(14) Uani 1 d 1 . . .
H19 H 0.6699 0.8557 0.5055 0.093 Uiso 1 calc 1 R . .
C20 C 0.7031(4) 0.8714(3) 0.6909(2) 0.0660(11) Uani 1 d 1 . . .
C25 C 0.8189(4) 1.0678(3) 0.6079(3) 0.0785(14) Uani 1 d 1 . . .
H25A H 0.8243 1.0289 0.6333 0.118 Uiso 1 calc 1 GR . .
H25B H 0.8181 1.1144 0.6254 0.118 Uiso 1 calc 1 GR . .
H25C H 0.8856 1.0657 0.5892 0.118 Uiso 1 calc 1 GR . .
C27 C 0.5741(5) 1.1396(3) 0.6117(2) 0.0781(14) Uani 1 d 1 . . .
H27 H 0.4893 1.1490 0.6033 0.094 Uiso 1 calc 1 R . .
C28 C 0.5614(5) 0.7606(4) 0.5771(3) 0.0901(17) Uani 1 d 1 . . .
H28A H 0.5030 0.7901 0.5555 0.108 Uiso 1 calc 1 R . .
H28B H 0.5387 0.7093 0.5726 0.108 Uiso 1 calc 1 R . .
C29 C 0.7839(4) 0.9995(4) 0.4568(2) 0.0795(15) Uani 1 d 1 . . .
C30 C 0.4834(5) 0.8348(3) 0.6567(3) 0.0784(14) Uani 1 d 1 . . .
H30 H 0.4151 0.8545 0.6337 0.094 Uiso 1 calc 1 R . .
C31 C 0.6817(6) 1.1279(3) 0.5353(3) 0.0890(17) Uani 1 d 1 . . .
H31A H 0.7534 1.1453 0.5233 0.107 Uiso 1 calc 1 R . .
H31B H 0.6234 1.1176 0.5051 0.107 Uiso 1 calc 1 R . .
C33 C 0.7102(6) 0.6821(4) 0.6782(3) 0.0949(18) Uani 1 d 1 . . .
H33A H 0.7190 0.6603 0.6451 0.142 Uiso 1 calc 1 GR . .
H33B H 0.7161 0.6445 0.7046 0.142 Uiso 1 calc 1 GR . .
H33C H 0.7713 0.7179 0.6873 0.142 Uiso 1 calc 1 GR . .
C37 C 0.4653(6) 0.8083(4) 0.7117(3) 0.100(2) Uani 1 d 1 . . .
H37A H 0.3877 0.7866 0.7112 0.120 Uiso 1 calc 1 R . .
H37B H 0.4735 0.8488 0.7364 0.120 Uiso 1 calc 1 R . .
C39 C 0.8985(5) 1.0124(6) 0.4352(3) 0.115(3) Uani 1 d 1 . . .
H39A H 0.9435 1.0495 0.4555 0.173 Uiso 1 calc 1 GR . .
H39B H 0.8816 1.0283 0.3995 0.173 Uiso 1 calc 1 GR . .
H39C H 0.9429 0.9675 0.4369 0.173 Uiso 1 calc 1 GR . .
C40 C 0.6827(5) 0.7721(3) 0.5596(3) 0.0845(15) Uani 1 d 1 . . .
H40A H 0.6897 0.7363 0.5324 0.101 Uiso 1 calc 1 R . .
H40B H 0.7414 0.7592 0.5890 0.101 Uiso 1 calc 1 R . .
C41 C 0.8495(7) 0.8370(5) 0.5290(3) 0.116(3) Uani 1 d 1 . . .
H41A H 0.8827 0.8842 0.5231 0.174 Uiso 1 calc 1 GR . .
H41B H 0.8511 0.8065 0.4988 0.174 Uiso 1 calc 1 GR . .
H41C H 0.8946 0.8142 0.5588 0.174 Uiso 1 calc 1 GR . .
C43 C 0.6109(5) 1.1652(3) 0.6695(3) 0.0841(15) Uani 1 d 1 . . .
H43 H 0.6948 1.1541 0.6796 0.101 Uiso 1 calc 1 R . .
C47 C 0.5628(7) 0.7502(4) 0.7267(3) 0.102(2) Uani 1 d 1 . . .
H47A H 0.6322 0.7728 0.7462 0.122 Uiso 1 calc 1 R . .
H47B H 0.5350 0.7117 0.7478 0.122 Uiso 1 calc 1 R . .
C49 C 0.6358(7) 1.1837(4) 0.5705(3) 0.102(2) Uani 1 d 1 . . .
H49A H 0.5796 1.2162 0.5503 0.122 Uiso 1 calc 1 R . .
H49B H 0.7001 1.2132 0.5881 0.122 Uiso 1 calc 1 R . .
C50 C 0.5421(7) 1.1271(4) 0.7073(3) 0.104(2) Uani 1 d 1 . . .
H50A H 0.4592 1.1325 0.6956 0.156 Uiso 1 calc 1 GR . .
H50B H 0.5612 1.1488 0.7413 0.156 Uiso 1 calc 1 GR . .
H50C H 0.5623 1.0759 0.7091 0.156 Uiso 1 calc 1 GR . .
C57 C 0.5914(6) 0.7189(3) 0.6745(4) 0.104(2) Uani 1 d 1 . . .
H57 H 0.5327 0.6805 0.6642 0.125 Uiso 1 calc 1 R . .
C61 C 0.5940(8) 1.2489(4) 0.6728(4) 0.120(3) Uani 1 d 1 . . .
H61A H 0.6277 1.2724 0.6451 0.180 Uiso 1 calc 1 GR . .
H61B H 0.6324 1.2664 0.7059 0.180 Uiso 1 calc 1 GR . .
H61C H 0.5113 1.2600 0.6695 0.180 Uiso 1 calc 1 GR . .
O7 O 0.9853(3) 0.8593(2) 0.76052(15) 0.0784(10) Uani 1 d 1 . . .
H7 H 0.9280 0.8592 0.7376 0.118 Uiso 1 calc 1 GR . .
O11 O 1.1325(4) 0.8555(3) 0.93015(16) 0.0940(12) Uani 1 d 1 . . .
H11 H 1.0932 0.8775 0.9494 0.141 Uiso 1 calc 1 GR . .
C13 C 1.0631(5) 0.9090(3) 0.8434(2) 0.0757(13) Uani 1 d 1 . . .
O17 O 1.0951(5) 0.6389(2) 0.85043(18) 0.1044(14) Uani 1 d 1 . . .
C18 C 1.0617(5) 0.8405(3) 0.8818(2) 0.0736(13) Uani 1 d 1 . . .
O21 O 0.8698(4) 0.9345(2) 0.79856(17) 0.0951(13) Uani 1 d 1 . . .
C22 C 0.9328(5) 0.8338(4) 0.8924(2) 0.0878(17) Uani 1 d 1 . . .
H22A H 0.9126 0.8757 0.9125 0.105 Uiso 1 calc 1 R . .
H22B H 0.8801 0.8332 0.8595 0.105 Uiso 1 calc 1 R . .
C23 C 1.1181(5) 0.7710(3) 0.8593(2) 0.0725(12) Uani 1 d 1 . . .
H23 H 1.0888 0.7683 0.8218 0.087 Uiso 1 calc 1 R . .
C24 C 0.9442(7) 0.6996(4) 0.8903(2) 0.097(2) Uani 1 d 1 . . .
C26 C 0.9656(5) 0.9034(3) 0.7979(2) 0.0786(14) Uani 1 d 1 . . .
C32 C 0.9189(5) 0.7631(4) 0.9224(2) 0.0907(18) Uani 1 d 1 . . .
H32 H 0.9823 0.7639 0.9521 0.109 Uiso 1 calc 1 R . .
C34 C 1.0767(6) 0.7023(3) 0.8850(2) 0.0854(15) Uani 1 d 1 . . .
H34 H 1.1238 0.6953 0.9193 0.103 Uiso 1 calc 1 R . .
C36 C 1.0901(6) 0.9833(4) 0.8671(3) 0.0971(18) Uani 1 d 1 . . .
H36 H 1.1091 0.9875 0.9051 0.116 Uiso 1 calc 1 R . .
C38 C 1.2899(6) 0.9139(4) 0.8601(4) 0.104(2) Uani 1 d 1 . . .
H38A H 1.2910 0.9103 0.8976 0.125 Uiso 1 calc 1 R . .
H38B H 1.3552 0.9450 0.8537 0.125 Uiso 1 calc 1 R . .
C42 C 1.1854(7) 0.9975(4) 0.7865(4) 0.110(2) Uani 1 d 1 . . .
H42 H 1.2503 1.0320 0.7966 0.132 Uiso 1 calc 1 R . .
C44 C 1.3066(6) 0.8379(4) 0.8381(3) 0.102(2) Uani 1 d 1 . . .
H44A H 1.2710 0.8373 0.8018 0.123 Uiso 1 calc 1 R . .
H44B H 1.3905 0.8295 0.8389 0.123 Uiso 1 calc 1 R . .
C45 C 0.8668(8) 0.6948(5) 0.8356(2) 0.113(3) Uani 1 d 1 . . .
H45A H 0.7854 0.7016 0.8395 0.169 Uiso 1 calc 1 GR . .
H45B H 0.8770 0.6475 0.8204 0.169 Uiso 1 calc 1 GR . .
H45C H 0.8906 0.7325 0.8132 0.169 Uiso 1 calc 1 GR . .
O46 O 1.1784(10) 0.5712(4) 0.9184(3) 0.180(4) Uani 1 d 1 . . .
C48 C 1.2564(5) 0.7747(4) 0.8656(3) 0.0906(16) Uani 1 d 1 . . .
H48 H 1.2850 0.7796 0.9030 0.109 Uiso 1 calc 1 R . .
C51 C 1.3132(7) 0.7056(5) 0.8462(4) 0.119(3) Uani 1 d 1 . . .
H51A H 1.3125 0.6669 0.8715 0.179 Uiso 1 calc 1 GR . .
H51B H 1.3932 0.7162 0.8415 0.179 Uiso 1 calc 1 GR . .
H51C H 1.2696 0.6902 0.8135 0.179 Uiso 1 calc 1 GR . .
C52 C 0.9118(9) 0.6346(6) 0.9242(3) 0.134(4) Uani 1 d 1 . . .
H52A H 0.8997 0.5898 0.9038 0.161 Uiso 1 calc 1 R . .
H52B H 0.9727 0.6263 0.9537 0.161 Uiso 1 calc 1 R . .
C53 C 0.8018(12) 0.6593(12) 0.9416(4) 0.215(7) Uani 1 d 1 . U .
H53A H 0.7942 0.6380 0.9753 0.258 Uiso 1 calc 1 R . .
H53B H 0.7348 0.6438 0.9167 0.258 Uiso 1 calc 1 R . .
C54 C 0.8054(9) 0.7474(14) 0.9457(4) 0.200(4) Uani 1 d 1 . U .
H54 H 0.8194 0.7605 0.9828 0.240 Uiso 1 calc 1 R . .
C55 C 1.1341(12) 0.5169(5) 0.8332(5) 0.154(4) Uani 1 d 1 . . .
H55A H 1.0770 0.5292 0.8036 0.231 Uiso 1 calc 1 GR . .
H55B H 1.1117 0.4718 0.8484 0.231 Uiso 1 calc 1 GR . .
H55C H 1.2101 0.5110 0.8220 0.231 Uiso 1 calc 1 GR . .
C56 C 1.1786(6) 0.9483(4) 0.8368(3) 0.0940(18) Uani 1 d 1 . . .
C58 C 1.0423(8) 1.0521(4) 0.8352(5) 0.126(3) Uani 1 d 1 . . .
H58A H 0.9572 1.0553 0.8334 0.151 Uiso 1 calc 1 R . .
H58B H 1.0771 1.0966 0.8514 0.151 Uiso 1 calc 1 R . .
C59 C 0.6859(9) 0.7745(12) 0.9237(4) 0.200(4) Uani 1 d 1 D U .
H59 H 0.6711 0.7672 0.8858 0.240 Uiso 1 calc 1 R . .
C60 C 1.2121(8) 0.9618(5) 0.7364(4) 0.120(3) Uani 1 d 1 . . .
H60A H 1.2916 0.9437 0.7413 0.180 Uiso 1 calc 1 GR . .
H60B H 1.2029 0.9975 0.7087 0.180 Uiso 1 calc 1 GR . .
H60C H 1.1585 0.9217 0.7274 0.180 Uiso 1 calc 1 GR . .
C62 C 1.1396(13) 0.5752(5) 0.8714(4) 0.148(4) Uani 1 d 1 . . .
C71 C 1.0754(9) 1.0430(4) 0.7820(4) 0.118(3) Uani 1 d 1 . . .
H71A H 1.0892 1.0907 0.7671 0.142 Uiso 1 calc 1 R . .
H71B H 1.0123 1.0187 0.7593 0.142 Uiso 1 calc 1 R . .
O35 O 0.0000 0.9327(8) 1.0000 0.186(5) Uani 1 d 2 S T P
C4 C 0.6871(10) 0.8503(12) 0.9364(4) 0.200(4) Uani 1 d 1 D U .
H4A H 0.7283 0.8573 0.9710 0.300 Uiso 1 calc 1 GR . .
H4B H 0.6075 0.8677 0.9348 0.300 Uiso 1 calc 1 GR . .
H4C H 0.7262 0.8772 0.9118 0.300 Uiso 1 calc 1 GR . .
C1 C 0.5891(8) 0.7425(11) 0.9494(4) 0.200(4) Uani 1 d 1 D U .
H1A H 0.5867 0.6902 0.9442 0.300 Uiso 1 calc 1 GR . .
H1B H 0.5152 0.7636 0.9344 0.300 Uiso 1 calc 1 GR . .
H1C H 0.6030 0.7530 0.9861 0.300 Uiso 1 calc 1 GR . .

loop_
_atom_site_aniso_label
_atom_site_aniso_U_11
_atom_site_aniso_U_22
_atom_site_aniso_U_33
_atom_site_aniso_U_23
_atom_site_aniso_U_13
_atom_site_aniso_U_12
O1 0.0544(15) 0.084(2) 0.0684(19) -0.0007(16) 0.0041(13) 0.0023(15)
O2 0.0727(19) 0.093(3) 0.0642(19) -0.0013(18) 0.0107(15) 0.0245(18)
O3 0.0548(15) 0.105(3) 0.0663(18) 0.0060(19) 0.0184(13) 0.0030(16)
O4 0.0628(17) 0.077(2) 0.0676(19) -0.0004(16) 0.0067(14) 0.0157(15)
C5 0.053(2) 0.058(2) 0.060(2) 0.0046(19) 0.0108(17) -0.0008(17)
C6 0.0534(19) 0.058(2) 0.065(2) 0.008(2) 0.0151(17) 0.0070(18)
C8 0.051(2) 0.066(3) 0.066(3) -0.005(2) 0.0091(17) 0.0038(18)
C9 0.057(2) 0.075(3) 0.073(3) -0.001(2) 0.021(2) -0.003(2)
C10 0.053(2) 0.064(3) 0.067(3) 0.006(2) 0.0087(18) 0.0048(18)
C12 0.064(3) 0.059(3) 0.091(3) 0.007(2) 0.029(2) -0.0007(19)
O14 0.0550(18) 0.157(4) 0.076(2) 0.011(2) 0.0083(16) -0.020(2)
C15 0.061(2) 0.062(3) 0.066(3) 0.010(2) 0.0155(19) 0.0071(19)
C16 0.063(2) 0.067(3) 0.096(4) 0.006(3) 0.008(2) -0.010(2)
C19 0.080(3) 0.088(4) 0.066(3) -0.018(3) 0.013(2) 0.006(3)
C20 0.068(3) 0.063(3) 0.072(3) 0.009(2) 0.023(2) 0.008(2)
C25 0.059(2) 0.079(3) 0.101(4) -0.011(3) 0.023(2) -0.006(2)
C27 0.077(3) 0.067(3) 0.094(4) 0.005(3) 0.024(3) 0.010(2)
C28 0.082(3) 0.078(4) 0.106(4) -0.014(3) -0.001(3) -0.009(3)
C29 0.055(2) 0.120(5) 0.066(3) 0.011(3) 0.016(2) -0.008(3)
C30 0.065(3) 0.075(3) 0.099(4) 0.017(3) 0.021(3) -0.005(2)
C31 0.094(4) 0.070(3) 0.111(4) 0.018(3) 0.043(3) 0.001(3)
C33 0.092(4) 0.073(4) 0.121(5) 0.007(3) 0.018(3) -0.003(3)
C37 0.077(3) 0.104(5) 0.126(5) 0.037(4) 0.045(3) 0.008(3)
C39 0.063(3) 0.204(9) 0.083(4) 0.010(4) 0.026(3) -0.011(4)
C40 0.085(3) 0.075(3) 0.094(4) -0.021(3) 0.012(3) 0.013(3)
C41 0.118(5) 0.119(6) 0.126(6) -0.028(5) 0.064(5) 0.021(4)
C43 0.074(3) 0.078(3) 0.101(4) -0.016(3) 0.016(3) 0.016(3)
C47 0.109(4) 0.088(4) 0.118(5) 0.042(4) 0.049(4) 0.020(3)
C49 0.108(5) 0.083(4) 0.121(5) 0.022(4) 0.036(4) 0.011(3)
C50 0.128(5) 0.093(4) 0.095(4) 0.001(4) 0.028(4) 0.032(4)
C57 0.091(4) 0.065(3) 0.161(7) 0.023(4) 0.035(4) -0.010(3)
C61 0.124(6) 0.073(4) 0.169(8) -0.020(4) 0.040(5) 0.012(4)
O7 0.080(2) 0.075(2) 0.076(2) -0.0116(18) -0.0046(16) 0.0199(18)
O11 0.090(2) 0.109(3) 0.074(2) -0.014(2) -0.0192(18) 0.007(2)
C13 0.075(3) 0.065(3) 0.082(3) -0.014(3) -0.003(2) 0.013(2)
O17 0.160(4) 0.070(3) 0.089(3) -0.004(2) 0.036(3) 0.006(2)
C18 0.073(3) 0.075(3) 0.068(3) -0.007(2) -0.009(2) 0.010(2)
O21 0.092(3) 0.092(3) 0.094(3) -0.016(2) -0.014(2) 0.038(2)
C22 0.069(3) 0.121(5) 0.072(3) -0.013(3) 0.003(2) 0.007(3)
C23 0.072(3) 0.074(3) 0.070(3) -0.005(2) 0.003(2) 0.006(2)
C24 0.119(5) 0.103(5) 0.069(3) -0.004(3) 0.011(3) -0.036(4)
C26 0.079(3) 0.067(3) 0.087(3) -0.006(3) 0.000(2) 0.023(2)
C32 0.082(3) 0.127(5) 0.065(3) -0.012(3) 0.015(3) -0.009(3)
C34 0.109(4) 0.075(3) 0.073(3) -0.002(3) 0.015(3) 0.005(3)
C36 0.099(4) 0.073(4) 0.112(5) -0.027(4) -0.011(3) 0.004(3)
C38 0.082(4) 0.088(4) 0.140(6) -0.010(4) 0.005(3) -0.019(3)
C42 0.114(5) 0.073(4) 0.148(7) 0.005(4) 0.033(5) -0.008(4)
C44 0.075(3) 0.115(6) 0.117(5) 0.012(4) 0.015(3) 0.020(3)
C45 0.136(6) 0.142(7) 0.059(3) -0.013(4) 0.009(3) -0.046(5)
O46 0.323(12) 0.094(4) 0.134(6) 0.015(4) 0.069(6) 0.062(6)
C48 0.072(3) 0.093(4) 0.105(4) 0.002(4) 0.005(3) 0.012(3)
C51 0.087(4) 0.102(5) 0.170(7) -0.009(5) 0.024(4) 0.032(4)
C52 0.187(9) 0.143(7) 0.078(4) -0.008(4) 0.042(5) -0.079(7)
C53 0.191(12) 0.387(15) 0.070(4) 0.004(8) 0.024(6) -0.154(13)
C54 0.094(3) 0.406(13) 0.101(3) 0.020(6) 0.014(2) -0.014(6)
C55 0.245(13) 0.072(4) 0.160(9) -0.004(5) 0.077(9) 0.017(6)
C56 0.084(4) 0.075(4) 0.119(5) -0.005(3) 0.003(3) 0.000(3)
C58 0.116(5) 0.059(4) 0.198(10) -0.019(5) 0.006(6) 0.018(3)
C59 0.094(3) 0.406(13) 0.101(3) 0.020(6) 0.014(2) -0.014(6)
C60 0.132(6) 0.093(5) 0.137(7) 0.027(5) 0.029(5) 0.004(4)
C62 0.267(14) 0.086(5) 0.103(6) 0.011(5) 0.064(8) 0.030(7)
C71 0.144(6) 0.064(4) 0.148(7) 0.004(4) 0.026(6) 0.007(4)
O35 0.268(14) 0.209(12) 0.077(5) 0.000 0.011(6) 0.000
C4 0.094(3) 0.406(13) 0.101(3) 0.020(6) 0.014(2) -0.014(6)
C1 0.094(3) 0.406(13) 0.101(3) 0.020(6) 0.014(2) -0.014(6)

loop_
_atom_type_symbol
_atom_type_description
_atom_type_scat_dispersion_real
_atom_type_scat_dispersion_imag
_atom_type_scat_source
C C 0.0181 0.0091 'International Tables Vol C Tables 4.2.6.8 and 6.1.1.4'
H H 0.0000 0.0000 'International Tables Vol C Tables 4.2.6.8 and 6.1.1.4'
O O 0.0492 0.0322 'International Tables Vol C Tables 4.2.6.8 and 6.1.1.4'

loop_
_geom_angle_atom_site_label_1
_geom_angle_atom_site_label_2
_geom_angle_atom_site_label_3
_geom_angle
C29 O3 C9 120.0(4)
O1 C5 C6 109.0(3)
O1 C5 C8 104.5(3)
O1 C5 C10 110.7(3)
C6 C5 C8 113.2(3)
C6 C5 C10 105.0(3)
C8 C5 C10 114.6(3)
C15 C6 C5 111.6(4)
C9 C8 C5 106.7(3)
C9 C8 C19 111.1(4)
C19 C8 C5 114.9(4)
O3 C9 C8 112.2(4)
O3 C9 C12 106.1(4)
C12 C9 C8 115.0(4)
C16 C10 C5 120.4(4)
C20 C10 C5 110.9(4)
C20 C10 C16 119.5(4)
C20 C10 C30 123.6(4)
C30 C10 C5 113.9(4)
C30 C10 C16 60.6(4)
C9 C12 C15 106.5(4)
C9 C12 C31 114.5(5)
C15 C12 C31 99.2(4)
C25 C12 C9 111.1(4)
C25 C12 C15 113.8(5)
C25 C12 C31 111.1(5)
C6 C15 C12 110.6(4)
C6 C15 C27 123.9(4)
C12 C15 C27 106.3(4)
C10 C16 C30 59.5(3)
C10 C16 C57 119.6(5)
C28 C16 C10 116.6(5)
C28 C16 C30 127.7(5)
C28 C16 C57 116.2(5)
C30 C16 C57 105.6(5)
C8 C19 C41 108.2(5)
C40 C19 C8 119.9(4)
C40 C19 C41 105.2(5)
O2 C20 C10 117.4(4)
O4 C20 O2 121.2(5)
O4 C20 C10 121.3(4)
C15 C27 C43 120.4(5)
C15 C27 C49 101.9(4)
C43 C27 C49 114.0(6)
C16 C28 C40 110.4(5)
O3 C29 C39 110.2(4)
O14 C29 O3 125.6(4)
O14 C29 C39 124.1(5)
C10 C30 C16 59.9(3)
C10 C30 C37 118.5(5)
C16 C30 C37 109.6(5)
C49 C31 C12 104.3(5)
C30 C37 C47 104.9(5)
C28 C40 C19 121.2(5)
C50 C43 C27 112.8(6)
C50 C43 C61 109.7(6)
C61 C43 C27 109.2(6)
C57 C47 C37 105.6(6)
C31 C49 C27 107.0(5)
C33 C57 C16 117.2(5)
C33 C57 C47 114.2(7)
C47 C57 C16 106.0(5)
C26 C13 C18 111.2(5)
C26 C13 C56 120.0(6)
C36 C13 C18 118.1(5)
C36 C13 C26 117.9(5)
C36 C13 C56 59.5(5)
C56 C13 C18 121.1(5)
C62 O17 C34 120.0(6)
O11 C18 C13 110.1(5)
O11 C18 C22 107.6(4)
O11 C18 C23 105.5(4)
C22 C18 C13 105.3(4)
C22 C18 C23 117.2(5)
C23 C18 C13 111.0(4)
C32 C22 C18 109.2(5)
C18 C23 C48 112.9(5)
C34 C23 C18 109.2(4)
C34 C23 C48 111.2(5)
C32 C24 C34 107.4(5)
C32 C24 C45 114.9(7)
C32 C24 C52 101.4(6)
C34 C24 C45 111.1(5)
C34 C24 C52 113.1(7)
C52 C24 C45 108.7(6)
O7 C26 C13 115.8(4)
O21 C26 O7 122.7(5)
O21 C26 C13 121.2(5)
C22 C32 C54 120.9(10)
C24 C32 C22 109.4(5)
C24 C32 C54 108.6(10)
O17 C34 C23 107.1(4)
O17 C34 C24 104.6(5)
C23 C34 C24 115.8(5)
C13 C36 C56 61.5(4)
C13 C36 C58 118.2(6)
C56 C36 C58 106.1(7)
C56 C38 C44 112.6(6)
C60 C42 C56 119.8(6)
C71 C42 C56 103.8(6)
C71 C42 C60 115.9(8)
C48 C44 C38 116.3(6)
C44 C48 C23 115.5(5)
C44 C48 C51 105.4(6)
C51 C48 C23 113.5(6)
C53 C52 C24 103.0(11)
C52 C53 C54 108.1(8)
C32 C54 C53 100.1(12)
C59 C54 C32 124.8(12)
C59 C54 C53 107.0(14)
C13 C56 C42 119.7(6)
C36 C56 C13 59.0(4)
C36 C56 C42 107.5(6)
C38 C56 C13 117.8(6)
C38 C56 C36 125.2(7)
C38 C56 C42 115.8(6)
C71 C58 C36 106.5(6)
C4 C59 C54 104.8(14)
C4 C59 C1 105.1(13)
C1 C59 C54 113.7(13)
O17 C62 C55 112.1(10)
O46 C62 O17 120.6(8)
O46 C62 C55 127.2(9)
C58 C71 C42 108.1(8)

loop_
_geom_bond_atom_site_label_1
_geom_bond_atom_site_label_2
_geom_bond_distance
O1 C5 1.407(5)
O2 C20 1.324(6)
O3 C9 1.464(5)
O3 C29 1.354(6)
O4 C20 1.224(5)
C5 C6 1.538(6)
C5 C8 1.563(6)
C5 C10 1.586(6)
C6 C15 1.520(6)
C8 C9 1.531(7)
C8 C19 1.560(7)
C9 C12 1.527(8)
C10 C16 1.507(7)
C10 C20 1.485(7)
C10 C30 1.502(6)
C12 C15 1.531(6)
C12 C25 1.518(8)
C12 C31 1.538(8)
O14 C29 1.175(6)
C15 C27 1.545(7)
C16 C28 1.505(9)
C16 C30 1.518(8)
C16 C57 1.563(9)
C19 C40 1.536(9)
C19 C41 1.571(9)
C27 C43 1.564(9)
C27 C49 1.578(9)
C28 C40 1.533(9)
C29 C39 1.514(7)
C30 C37 1.544(9)
C31 C49 1.507(10)
C33 C57 1.507(10)
C37 C47 1.545(9)
C43 C50 1.506(11)
C43 C61 1.537(9)
C47 C57 1.540(12)
O7 C26 1.299(7)
O11 C18 1.417(6)
C13 C18 1.594(8)
C13 C26 1.507(8)
C13 C36 1.498(8)
C13 C56 1.535(9)
O17 C34 1.491(7)
O17 C62 1.348(11)
C18 C22 1.543(8)
C18 C23 1.568(7)
O21 C26 1.237(6)
C22 C32 1.521(11)
C23 C34 1.521(9)
C23 C48 1.570(8)
C24 C32 1.475(10)
C24 C34 1.544(10)
C24 C45 1.561(10)
C24 C52 1.546(11)
C32 C54 1.535(12)
C36 C56 1.506(10)
C36 C58 1.554(12)
C38 C44 1.516(11)
C38 C56 1.470(10)
C42 C56 1.588(11)
C42 C60 1.518(13)
C42 C71 1.497(12)
C44 C48 1.505(10)
O46 C62 1.234(13)
C48 C51 1.531(10)
C52 C53 1.46(2)
C53 C54 1.60(3)
C54 C59 1.490(19)
C55 C62 1.445(14)
C58 C71 1.486(14)
C59 C4 1.415(16)
C59 C1 1.488(13)

loop_
_geom_torsion_atom_site_label_1
_geom_torsion_atom_site_label_2
_geom_torsion_atom_site_label_3
_geom_torsion_atom_site_label_4
_geom_torsion
O1 C5 C6 C15 -62.1(4)
O1 C5 C8 C9 67.7(4)
O1 C5 C8 C19 -55.9(5)
O1 C5 C10 C16 38.0(5)
O1 C5 C10 C20 -175.5(4)
O1 C5 C10 C30 -30.8(5)
O3 C9 C12 C15 172.7(4)
O3 C9 C12 C25 -62.8(5)
O3 C9 C12 C31 64.1(5)
C5 C6 C15 C12 -57.9(5)
C5 C6 C15 C27 174.4(4)
C5 C8 C9 O3 178.7(4)
C5 C8 C9 C12 57.2(5)
C5 C8 C19 C40 -37.9(7)
C5 C8 C19 C41 -158.5(5)
C5 C10 C16 C28 18.0(6)
C5 C10 C16 C30 -102.0(5)
C5 C10 C16 C57 166.6(4)
C5 C10 C20 O2 97.3(5)
C5 C10 C20 O4 -79.2(5)
C5 C10 C30 C16 112.7(5)
C5 C10 C30 C37 -150.0(5)
C6 C5 C8 C9 -50.8(5)
C6 C5 C8 C19 -174.3(4)
C6 C5 C10 C16 155.4(4)
C6 C5 C10 C20 -58.0(4)
C6 C5 C10 C30 86.7(5)
C6 C15 C27 C43 29.2(7)
C6 C15 C27 C49 156.5(5)
C8 C5 C6 C15 53.6(5)
C8 C5 C10 C16 -79.8(5)
C8 C5 C10 C20 66.8(5)
C8 C5 C10 C30 -148.5(4)
C8 C9 C12 C15 -62.6(5)
C8 C9 C12 C25 61.9(5)
C8 C9 C12 C31 -171.2(4)
C8 C19 C40 C28 54.7(8)
C9 O3 C29 O14 -3.1(10)
C9 O3 C29 C39 173.1(6)
C9 C8 C19 C40 -159.1(5)
C9 C8 C19 C41 80.4(6)
C9 C12 C15 C6 60.0(5)
C9 C12 C15 C27 -163.1(4)
C9 C12 C31 C49 156.8(5)
C10 C5 C6 C15 179.2(3)
C10 C5 C8 C9 -171.1(4)
C10 C5 C8 C19 65.4(5)
C10 C16 C28 C40 56.5(7)
C10 C16 C30 C37 -112.3(6)
C10 C16 C57 C33 -85.3(8)
C10 C16 C57 C47 43.6(7)
C10 C30 C37 C47 -51.3(8)
C12 C15 C27 C43 -100.3(5)
C12 C15 C27 C49 27.0(6)
C12 C31 C49 C27 -28.4(7)
C15 C12 C31 C49 43.8(6)
C15 C27 C43 C50 -64.0(6)
C15 C27 C43 C61 173.7(6)
C15 C27 C49 C31 1.1(7)
C16 C10 C20 O2 -115.7(5)
C16 C10 C20 O4 67.8(6)
C16 C10 C30 C37 97.2(6)
C16 C28 C40 C19 -86.4(7)
C16 C30 C37 C47 14.4(8)
C19 C8 C9 O3 -55.4(5)
C19 C8 C9 C12 -176.9(4)
C20 C10 C16 C28 -125.8(5)
C20 C10 C16 C30 114.2(5)
C20 C10 C16 C57 22.8(7)
C20 C10 C30 C16 -107.7(5)
C20 C10 C30 C37 -10.5(8)
C25 C12 C15 C6 -62.7(6)
C25 C12 C15 C27 74.1(5)
C25 C12 C31 C49 -76.3(6)
C28 C16 C30 C10 -101.6(6)
C28 C16 C30 C37 146.1(6)
C28 C16 C57 C33 63.5(8)
C28 C16 C57 C47 -167.6(5)
C29 O3 C9 C8 124.6(5)
C29 O3 C9 C12 -109.0(5)
C30 C10 C16 C28 120.0(6)
C30 C10 C16 C57 -91.4(6)
C30 C10 C20 O2 -43.3(7)
C30 C10 C20 O4 140.2(5)
C30 C16 C28 C40 127.2(6)
C30 C16 C57 C33 -148.7(6)
C30 C16 C57 C47 -19.8(7)
C30 C37 C47 C57 -26.5(8)
C31 C12 C15 C6 179.2(5)
C31 C12 C15 C27 -44.0(6)
C37 C47 C57 C16 28.9(7)
C37 C47 C57 C33 159.5(6)
C41 C19 C40 C28 176.7(6)
C43 C27 C49 C31 132.3(6)
C49 C27 C43 C50 174.5(5)
C49 C27 C43 C61 52.2(7)
C57 C16 C28 C40 -93.3(6)
C57 C16 C30 C10 115.6(5)
C57 C16 C30 C37 3.3(7)
O11 C18 C22 C32 -70.6(6)
O11 C18 C23 C34 81.1(6)
O11 C18 C23 C48 -43.2(6)
C13 C18 C22 C32 171.9(4)
C13 C18 C23 C34 -159.6(5)
C13 C18 C23 C48 76.1(6)
C13 C36 C56 C38 -104.1(7)
C13 C36 C56 C42 114.6(6)
C13 C36 C58 C71 -49.6(9)
C18 C13 C26 O7 -79.1(6)
C18 C13 C26 O21 95.5(6)
C18 C13 C36 C56 111.5(6)
C18 C13 C36 C58 -154.7(7)
C18 C13 C56 C36 -106.5(6)
C18 C13 C56 C38 9.8(9)
C18 C13 C56 C42 160.1(5)
C18 C22 C32 C24 -62.2(6)
C18 C22 C32 C54 170.6(8)
C18 C23 C34 O17 160.1(5)
C18 C23 C34 C24 43.9(6)
C18 C23 C48 C44 -61.0(7)
C18 C23 C48 C51 177.1(6)
C22 C18 C23 C34 -38.6(6)
C22 C18 C23 C48 -162.8(5)
C22 C32 C54 C53 148.8(7)
C22 C32 C54 C59 30(2)
C23 C18 C22 C32 48.0(6)
C24 C32 C54 C53 21.2(9)
C24 C32 C54 C59 -98(2)
C24 C52 C53 C54 -30.3(9)
C26 C13 C18 O11 -165.2(4)
C26 C13 C18 C22 -49.4(6)
C26 C13 C18 C23 78.3(5)
C26 C13 C36 C56 -110.2(6)
C26 C13 C36 C58 -16.3(10)
C26 C13 C56 C36 106.7(6)
C26 C13 C56 C38 -137.1(7)
C26 C13 C56 C42 13.2(8)
C32 C24 C34 O17 -177.6(5)
C32 C24 C34 C23 -60.0(7)
C32 C24 C52 C53 42.7(8)
C32 C54 C59 C4 -74.0(19)
C32 C54 C59 C1 171.7(16)
C34 O17 C62 O46 -8.6(16)
C34 O17 C62 C55 171.0(8)
C34 C23 C48 C44 175.8(6)
C34 C23 C48 C51 54.0(8)
C34 C24 C32 C22 67.3(6)
C34 C24 C32 C54 -158.8(7)
C34 C24 C52 C53 157.4(7)
C36 C13 C18 O11 -24.2(7)
C36 C13 C18 C22 91.5(6)
C36 C13 C18 C23 -140.7(5)
C36 C13 C26 O7 139.9(6)
C36 C13 C26 O21 -45.5(9)
C36 C13 C56 C38 116.3(8)
C36 C13 C56 C42 -93.5(7)
C36 C58 C71 C42 -28.1(9)
C38 C44 C48 C23 68.9(8)
C38 C44 C48 C51 -165.0(7)
C44 C38 C56 C13 60.2(9)
C44 C38 C56 C36 130.3(7)
C44 C38 C56 C42 -91.2(8)
C45 C24 C32 C22 -56.8(7)
C45 C24 C32 C54 77.1(8)
C45 C24 C34 O17 -51.2(7)
C45 C24 C34 C23 66.4(8)
C45 C24 C52 C53 -78.7(8)
C48 C23 C34 O17 -74.6(6)
C48 C23 C34 C24 169.1(5)
C52 C24 C32 C22 -173.8(6)
C52 C24 C32 C54 -39.9(9)
C52 C24 C34 O17 71.4(6)
C52 C24 C34 C23 -171.0(5)
C52 C53 C54 C32 6.7(10)
C52 C53 C54 C59 138.1(9)
C53 C54 C59 C4 170.1(9)
C53 C54 C59 C1 55.9(16)
C56 C13 C18 O11 45.4(7)
C56 C13 C18 C22 161.1(5)
C56 C13 C18 C23 -71.2(6)
C56 C13 C26 O7 70.8(7)
C56 C13 C26 O21 -114.6(7)
C56 C13 C36 C58 93.9(8)
C56 C36 C58 C71 16.2(8)
C56 C38 C44 C48 -88.7(9)
C56 C42 C71 C58 27.9(9)
C58 C36 C56 C13 -113.8(6)
C58 C36 C56 C38 142.2(7)
C58 C36 C56 C42 0.9(7)
C60 C42 C56 C13 -84.7(9)
C60 C42 C56 C36 -148.5(7)
C60 C42 C56 C38 66.1(10)
C60 C42 C71 C58 161.3(7)
C62 O17 C34 C23 137.5(8)
C62 O17 C34 C24 -99.0(9)
C71 C42 C56 C13 46.5(9)
C71 C42 C56 C36 -17.3(8)
C71 C42 C56 C38 -162.7(7)
